data_9017886
loop_
_publ_author_name
'Majzlan, J.'
'Dachs, E.'
'Benisek, A.'
'Plasil, J.'
'Sejkora, J.'

_publ_section_title
;
 Thermodynamics, crystal chemistry and structural complexity of the
 Fe(SO4)(OH)(H2O)x phases: Fe(SO4)(OH), metahohmannite, butlerite,
 parabutlerite, amarantite, hohmannite, and fibroferrite
;
_journal_name_full 'European Journal of Mineralogy'
_journal_page_first 259
_journal_page_last 275
_journal_volume 30
_journal_year 2018
_chemical_compound_source 'Mina Quetana, Atacama desert, Chile'
_chemical_formula_sum 'Fe H7 O8 S'
_chemical_name_mineral Amarantite
_space_group_IT_number 2
_space_group_name_Hall '-P 1'
_space_group_name_H-M_alt 'P -1'
_symmetry_space_group_name_H-M 'P -1'
_cell_angle_alpha 97.221
_cell_angle_beta 95.655
_cell_angle_gamma 90.412
_cell_length_a 6.6559
_cell_length_b 8.9161
_cell_length_c 11.6069
_cell_formula_units_Z 4
_cell_volume 679.885
_database_code_amcsd 0021026
_exptl_crystal_density_diffrn 2.178
_cod_data_source_file inputs/fixed/split/08646.cif
_cod_data_source_block 08646
_cod_original_formula_sum 'Fe S O8 H7'
_cod_database_code 9017886

loop_
_space_group_symop_operation_xyz
x,y,z
-x,-y,-z

loop_
_atom_site_aniso_label
_atom_site_aniso_U_11
_atom_site_aniso_U_22
_atom_site_aniso_U_33
_atom_site_aniso_U_12
_atom_site_aniso_U_13
_atom_site_aniso_U_23
Fel 0.01170 0.01650 0.01150 0.00080 0.00150 0.00160
Fe2 0.01300 0.01940 0.01130 0.00090 0.00110 0.00380
S1 0.01440 0.02170 0.01120 0.00110 0.00130 0.00120
S2 0.01150 0.01630 0.01410 0.00090 0.00170 0.00430
O1 0.02140 0.02400 0.01980 0.00630 0.00670 0.00750
O2 0.03400 0.02600 0.02100 -0.00680 -0.00750 -0.00250
O3 0.02060 0.01810 0.01080 0.00170 0.00160 0.00010
O4 0.01700 0.04800 0.01630 0.00740 0.00730 0.00900
O5 0.01380 0.02220 0.01450 0.00370 0.00100 0.00560
O6 0.01540 0.01930 0.01420 0.00040 0.00490 0.00610
O7 0.02380 0.01820 0.02280 0.00790 0.00810 0.00520
O8 0.01670 0.01960 0.02270 -0.00630 -0.00130 0.00830
O9 0.01280 0.01880 0.01250 -0.00160 0.00210 0.00250
O10 0.03900 0.02600 0.02700 0.00320 0.00120 0.00490
O11 0.02000 0.04600 0.01520 0.00950 0.00300 0.00930
O12 0.01700 0.02400 0.03600 0.00090 0.00900 0.00870
O13 0.02800 0.03400 0.02420 0.00160 -0.00420 0.00250
O14 0.02390 0.02400 0.02000 -0.00400 0.00760 0.00290
O15 0.02500 0.03000 0.04400 0.00020 0.00460 0.01110
O16 0.01480 0.02600 0.01840 -0.00430 -0.00060 0.00580

loop_
_atom_site_label
_atom_site_fract_x
_atom_site_fract_y
_atom_site_fract_z
_atom_site_U_iso_or_equiv
Fel 0.14403 0.91270 0.93600 0.01320
Fe2 0.22511 0.92593 0.23675 0.01440
S1 0.07893 0.83257 0.65069 0.01580
S2 0.44595 0.21124 0.93214 0.01370
O1 0.03500 0.02530 0.34180 0.02110
O2 0.04850 0.29280 0.40620 0.02810
O3 0.14620 0.80230 0.77220 0.01660
O4 0.25890 0.85280 0.59230 0.02610
O5 0.43280 0.83140 0.96190 0.01660
O6 0.41750 0.78160 0.16040 0.01570
O7 0.35280 0.35520 0.95890 0.02100
O8 0.29150 0.09190 0.88990 0.01940
O9 0.11150 0.98630 0.09560 0.01460
O10 0.39810 0.53490 0.77730 0.03060
O11 0.39280 0.88360 0.38620 0.02640
O12 0.04780 0.73790 0.23230 0.02460
O13 0.26250 0.28120 0.62590 0.02950
O14 0.02830 0.70420 0.95980 0.02220
O15 0.18600 0.45590 0.23300 0.03240
O16 0.40730 0.11450 0.25190 0.01980
H1 0.34900 0.89500 0.46000 0.03170
H2 0.51300 0.83300 0.38700 0.03170
H3 0.11100 0.65000 0.24800 0.02950
H4 -0.05100 0.74600 0.28300 0.02950
H5 0.31900 0.61900 0.78200 0.03670
H6 0.38800 0.50000 0.84800 0.03670
H7 0.19300 0.30600 0.55900 0.03540
H8 0.30000 0.37500 0.66700 0.03540
H11 0.32600 0.46400 0.23400 0.03880
H12 0.15100 0.40200 0.29100 0.03880
H13 0.44700 0.14300 0.18600 0.02370
H14 0.52400 0.10900 0.30000 0.02370
H9 -0.06000 0.65900 0.89900 0.02660
H10 -0.04300 0.69100 0.02100 0.02660

loop_
_cod_related_entry_id
_cod_related_entry_database
_cod_related_entry_code
1 AMCSD 0021026
